data_8000493
loop_
_publ_author_name
'Zhao, Jianjian'
'Zhang, Peng'
'Qiao, Hongwei'
'Hao, Aiyou'
'Xing, Pengyao'

_publ_section_title
;
 Supramolecular Chirality Suppresses Molecular Chirality: Selective Chiral
 Recognition in Hierarchically Coassembled Pyridine-Benzimidazole
 Conjugates with Precise ee% Detection.
;
_journal_issue 11
_journal_name_full 'The journal of physical chemistry letters'
_journal_page_first 2912
_journal_page_last 2921
_journal_paper_doi 10.1021/acs.jpclett.1c00548
_journal_volume 12
_journal_year 2021
_chemical_formula_moiety 'C19 H13 N5, H2 O'
_chemical_formula_sum 'C19 H15 N5 O'
_chemical_formula_weight 329.36
_space_group_crystal_system monoclinic
_space_group_IT_number 14
_space_group_name_Hall '-P 2ybc'
_space_group_name_H-M_alt 'P 1 21/c 1'
_atom_sites_solution_hydrogens mixed
_atom_sites_solution_primary dual
_audit_creation_date 2020-11-26
_audit_creation_method
;
Olex2 1.3
(compiled 2020.07.31 svn.rc2a77460 for OlexSys, GUI svn.r6145)
;
_cell_angle_alpha 90
_cell_angle_beta 95.143(3)
_cell_angle_gamma 90
_cell_formula_units_Z 4
_cell_length_a 3.93525(14)
_cell_length_b 29.2968(11)
_cell_length_c 14.6279(6)
_cell_measurement_reflns_used 2155
_cell_measurement_temperature 293(2)
_cell_measurement_theta_max 72.2930
_cell_measurement_theta_min 2.9880
_cell_volume 1679.66(11)
_computing_cell_refinement 'CrysAlisPro 1.171.40.84a (Rigaku OD, 2020)'
_computing_data_collection 'CrysAlisPro 1.171.40.84a (Rigaku OD, 2020)'
_computing_data_reduction 'CrysAlisPro 1.171.40.84a (Rigaku OD, 2020)'
_computing_molecular_graphics 'Olex2 1.3 (Dolomanov et al., 2009)'
_computing_publication_material 'Olex2 1.3 (Dolomanov et al., 2009)'
_computing_structure_refinement 'SHELXL 2018/3 (Sheldrick, 2015)'
_computing_structure_solution 'SHELXT 2018/2 (Sheldrick, 2018)'
_diffrn_ambient_temperature 293(2)
_diffrn_detector 'Hybrid Pixel Array Detector'
_diffrn_detector_area_resol_mean 10.0000
_diffrn_detector_type HyPix
_diffrn_measured_fraction_theta_full 0.969
_diffrn_measured_fraction_theta_max 0.969
_diffrn_measurement_details
;
List of Runs (angles in degrees, time in seconds):

  # Type    Start    End  Width  t~exp~   \w     \q     \k     \f   Frames
--------------------------------------------------------------------------
  1  \w    102.00 162.00   1.00    1.70    --  106.49 113.00-134.00   60
  2  \w     95.00 175.00   1.00    1.70    --  106.49  19.00  30.00   80
  3  \w    125.00 178.00   1.00    1.70    --  106.49 125.00 150.00   53
  4  \w     95.00 121.00   1.00    1.70    --  106.49 125.00 150.00   26
  5  \w     35.00  65.00   1.00    1.70    --  106.49 -57.00 -60.00   30
  6  \w     42.00 105.00   1.00    1.70    --  106.49 -77.00-180.00   63
  7  \w     35.00  66.00   1.00    1.70    --  106.49-125.00 -30.00   31
  8  \w     62.00  87.00   1.00    1.70    --  106.49-113.00 134.00   25
  9  \w     38.00  70.00   1.00    1.70    --  106.49 -99.00  30.00   32
 10  \w     75.00 110.00   1.00    1.70    --  106.49-125.00 -30.00   35
 11  \w     81.00 106.00   1.00    1.70    --  106.49 -99.00  30.00   25
 12  \w     26.00  59.00   1.00    0.23    --   48.45-113.00 134.00   33
 13  \w    -27.00  26.00   1.00    0.23    --  -48.45  19.00-120.00   53
 14  \w    -41.00 -13.00   1.00    1.70    --  -86.25  38.00-120.00   28
 15  \w    -25.00  27.00   1.00    0.23    --  -48.45  19.00 -30.00   52
 16  \w    -27.00   8.00   1.00    0.23    --  -48.45  19.00 120.00   35
 17  \w    -42.00 -15.00   1.00    1.70    --  -86.25  38.00  90.00   27
 18  \w   -106.00 -81.00   1.00    1.70    --  -86.25-113.00 134.00   25
 19  \w    -80.00 -46.00   1.00    0.23    --  -48.45 113.00-134.00   34
 20  \w    -53.00 -13.00   1.00    1.70    --  -86.25 113.00-134.00   40
;
_diffrn_measurement_device 'four-circle diffractometer'
_diffrn_measurement_device_type 'XtaLAB Synergy, Dualflex, HyPix'
_diffrn_measurement_method '\w scans'
_diffrn_orient_matrix_type 'CrysAlisPro convention (1999,Acta A55,543-557)'
_diffrn_orient_matrix_UB_11 -0.0754308000
_diffrn_orient_matrix_UB_12 -0.0516046000
_diffrn_orient_matrix_UB_13 -0.0018177000
_diffrn_orient_matrix_UB_21 -0.0066515000
_diffrn_orient_matrix_UB_22 0.0001768000
_diffrn_orient_matrix_UB_23 -0.1054463000
_diffrn_orient_matrix_UB_31 0.3857863000
_diffrn_orient_matrix_UB_32 -0.0100840000
_diffrn_orient_matrix_UB_33 0.0075460000
_diffrn_radiation_monochromator mirror
_diffrn_radiation_probe x-ray
_diffrn_radiation_type 'Cu K\a'
_diffrn_radiation_wavelength 1.54184
_diffrn_reflns_av_R_equivalents 0.0609
_diffrn_reflns_av_unetI/netI 0.0738
_diffrn_reflns_Laue_measured_fraction_full 0.969
_diffrn_reflns_Laue_measured_fraction_max 0.969
_diffrn_reflns_limit_h_max 4
_diffrn_reflns_limit_h_min -2
_diffrn_reflns_limit_k_max 35
_diffrn_reflns_limit_k_min -34
_diffrn_reflns_limit_l_max 17
_diffrn_reflns_limit_l_min -17
_diffrn_reflns_number 8375
_diffrn_reflns_point_group_measured_fraction_full 0.969
_diffrn_reflns_point_group_measured_fraction_max 0.969
_diffrn_reflns_theta_full 67.075
_diffrn_reflns_theta_max 67.075
_diffrn_reflns_theta_min 3.017
_diffrn_source 'micro-focus sealed X-ray tube'
_diffrn_source_type 'PhotonJet (Cu) X-ray Source'
_exptl_absorpt_coefficient_mu 0.688
_exptl_absorpt_correction_T_max 1.00000
_exptl_absorpt_correction_T_min 0.90155
_exptl_absorpt_correction_type multi-scan
_exptl_absorpt_process_details
;
CrysAlisPro 1.171.40.84a (Rigaku Oxford Diffraction, 2020)
Empirical absorption correction using spherical harmonics,
implemented in SCALE3 ABSPACK scaling algorithm.
;
_exptl_crystal_colour 'clear light colourless'
_exptl_crystal_colour_lustre clear
_exptl_crystal_colour_modifier light
_exptl_crystal_colour_primary colourless
_exptl_crystal_density_diffrn 1.302
_exptl_crystal_description block
_exptl_crystal_F_000 688
_exptl_crystal_size_max 0.03
_exptl_crystal_size_mid 0.03
_exptl_crystal_size_min 0.02
_refine_diff_density_max 1.530
_refine_diff_density_min -0.242
_refine_diff_density_rms 0.053
_refine_ls_extinction_method none
_refine_ls_goodness_of_fit_ref 1.045
_refine_ls_hydrogen_treatment constr
_refine_ls_matrix_type full
_refine_ls_number_parameters 241
_refine_ls_number_reflns 2914
_refine_ls_number_restraints 0
_refine_ls_restrained_S_all 1.045
_refine_ls_R_factor_all 0.0968
_refine_ls_R_factor_gt 0.0705
_refine_ls_shift/su_max 0.000
_refine_ls_shift/su_mean 0.000
_refine_ls_structure_factor_coef Fsqd
_refine_ls_weighting_details 'w=1/[\s^2^(Fo^2^)+(0.1053P)^2^+0.5889P] where P=(Fo^2^+2Fc^2^)/3'
_refine_ls_weighting_scheme calc
_refine_ls_wR_factor_gt 0.1882
_refine_ls_wR_factor_ref 0.2079
_reflns_Friedel_coverage 0.000
_reflns_number_gt 2109
_reflns_number_total 2914
_reflns_threshold_expression 'I > 2\s(I)'
_cod_data_source_file jz1c00548_si_003.cif
_cod_data_source_block 201120b
_cod_original_cell_volume 1679.67(11)
_cod_database_code 8000493
_shelx_shelxl_version_number 2018/3
_chemical_oxdiff_formula CN
_shelx_space_group_comment
;
The symmetry employed for this shelxl refinement is uniquely defined
by the following loop, which should always be used as a source of
symmetry information in preference to the above space-group names.
They are only intended as comments.
;
_shelx_estimated_absorpt_t_max 0.986
_shelx_estimated_absorpt_t_min 0.980
_reflns_odcompleteness_completeness 98.58
_reflns_odcompleteness_iscentric 1
_reflns_odcompleteness_theta 66.97
_olex2_refinement_description
;
1. Fixed Uiso
 At 1.2 times of:
  All C(H) groups, All N(H) groups
 At 1.5 times of:
  All O(H,H) groups
2. Others
 Fixed Sof: O1(0.5) H1A(0.5) H1B(0.5) O2(0.5) H2A(0.5) H2B(0.5)
3.a Free rotating group:
 O1(H1A,H1B), O2(H2A,H2B)
3.b Aromatic/amide H refined with riding coordinates:
 N9(H9), N17(H17), C13(H13), C11(H11), C7(H7), C6(H6), C4(H4), C22(H22),
 C5(H5), C21(H21), C10(H10), C20(H20), C19(H19)
;
_smtbx_masks_void_probe_radius 1.2
_smtbx_masks_void_truncation_radius 1.2
_olex2_submission_special_instructions 'No special instructions were received'
_oxdiff_exptl_absorpt_empirical_details
;
Empirical correction (ABSPACK) includes:
- Absorption correction using spherical harmonics
- Frame scaling
;
_oxdiff_exptl_absorpt_empirical_full_max 1.747
_oxdiff_exptl_absorpt_empirical_full_min 0.498

loop_
_space_group_symop_operation_xyz
'x, y, z'
'-x, y+1/2, -z+1/2'
'-x, -y, -z'
'x, -y-1/2, z-1/2'

loop_
_atom_site_label
_atom_site_type_symbol
_atom_site_fract_x
_atom_site_fract_y
_atom_site_fract_z
_atom_site_U_iso_or_equiv
_atom_site_adp_type
_atom_site_occupancy
_atom_site_site_symmetry_order
_atom_site_calc_flag
_atom_site_refinement_flags_posn
_atom_site_refinement_flags_adp
_atom_site_refinement_flags_occupancy
_atom_site_disorder_assembly
_atom_site_disorder_group
N24 N 0.6601(6) 0.61335(8) 0.74527(18) 0.0528(6) Uani 1 1 d . . . . .
N9 N -0.1994(6) 0.77421(8) 0.51187(17) 0.0511(6) Uani 1 1 d . . . . .
H9 H -0.188717 0.772224 0.453542 0.061 Uiso 1 1 calc R U . . .
N2 N -0.1407(6) 0.75498(8) 0.65970(17) 0.0529(6) Uani 1 1 d . . . . .
N17 N 0.6091(7) 0.55625(9) 0.6448(2) 0.0642(7) Uani 1 1 d . . . . .
H17 H 0.555849 0.541357 0.594907 0.077 Uiso 1 1 calc R U . . .
N15 N 0.0334(7) 0.68721(10) 0.46034(19) 0.0642(7) Uani 1 1 d . . . . .
C2 C -0.0918(7) 0.74249(10) 0.57524(19) 0.0471(7) Uani 1 1 d . . . . .
C14 C 0.0624(7) 0.69912(10) 0.5503(2) 0.0488(7) Uani 1 1 d . . . . .
C12 C 0.3594(7) 0.63002(10) 0.5921(2) 0.0505(7) Uani 1 1 d . . . . .
C3 C -0.2902(7) 0.79789(10) 0.6511(2) 0.0499(7) Uani 1 1 d . . . . .
C8 C -0.3288(7) 0.81017(10) 0.5581(2) 0.0490(7) Uani 1 1 d . . . . .
C13 C 0.2275(7) 0.67124(10) 0.6172(2) 0.0494(7) Uani 1 1 d . . . . .
H13 H 0.248696 0.680344 0.678383 0.059 Uiso 1 1 calc R U . . .
C16 C 0.5426(7) 0.60005(10) 0.6608(2) 0.0529(7) Uani 1 1 d . . . . .
C23 C 0.8139(7) 0.57511(10) 0.7868(2) 0.0505(7) Uani 1 1 d . . . . .
C11 C 0.3240(9) 0.61725(11) 0.5021(2) 0.0589(8) Uani 1 1 d . . . . .
H11 H 0.406982 0.589341 0.483521 0.071 Uiso 1 1 calc R U . . .
C7 C -0.4673(8) 0.85161(11) 0.5288(2) 0.0587(8) Uani 1 1 d . . . . .
H7 H -0.492565 0.859455 0.467002 0.070 Uiso 1 1 calc R U . . .
C18 C 0.7792(8) 0.53975(10) 0.7239(3) 0.0590(8) Uani 1 1 d . . . . .
C6 C -0.5661(8) 0.88073(11) 0.5954(3) 0.0634(9) Uani 1 1 d . . . . .
H6 H -0.660999 0.908860 0.578237 0.076 Uiso 1 1 calc R U . . .
C4 C -0.3948(8) 0.82734(11) 0.7174(2) 0.0611(8) Uani 1 1 d . . . . .
H4 H -0.376494 0.819337 0.779129 0.073 Uiso 1 1 calc R U . . .
C22 C 0.9799(9) 0.56902(13) 0.8739(3) 0.0661(9) Uani 1 1 d . . . . .
H22 H 1.004328 0.592781 0.916178 0.079 Uiso 1 1 calc R U . . .
C5 C -0.5265(9) 0.86883(12) 0.6881(3) 0.0655(9) Uani 1 1 d . . . . .
H5 H -0.591177 0.889602 0.731368 0.079 Uiso 1 1 calc R U . . .
C21 C 1.1059(9) 0.52609(15) 0.8946(3) 0.0749(11) Uani 1 1 d . . . . .
H21 H 1.219203 0.520779 0.952127 0.090 Uiso 1 1 calc R U . . .
C10 C 0.1626(10) 0.64678(13) 0.4398(2) 0.0689(9) Uani 1 1 d . . . . .
H10 H 0.141564 0.637945 0.378532 0.083 Uiso 1 1 calc R U . . .
C20 C 1.0691(10) 0.49061(14) 0.8322(4) 0.0813(13) Uani 1 1 d . . . . .
H20 H 1.156058 0.462044 0.849262 0.098 Uiso 1 1 calc R U . . .
C19 C 0.9102(11) 0.49620(12) 0.7469(4) 0.0809(12) Uani 1 1 d . . . . .
H19 H 0.888642 0.472167 0.705268 0.097 Uiso 1 1 calc R U . . .
O1 O -0.084(2) 0.79567(18) 0.3193(3) 0.0698(15) Uani 0.5 1 d G . P A 2
H1A H -0.220042 0.783634 0.277845 0.105 Uiso 0.5 1 d G U P A 2
H1B H 0.069221 0.775622 0.331477 0.105 Uiso 0.5 1 d G U P A 2
O2 O -0.334(2) 0.7974(2) 0.3205(4) 0.0731(15) Uani 0.5 1 d G . P B 1
H2A H -0.206967 0.819646 0.308243 0.110 Uiso 0.5 1 d G U P B 1
H2B H -0.513234 0.809900 0.337212 0.110 Uiso 0.5 1 d G U P B 1

loop_
_atom_site_aniso_label
_atom_site_aniso_U_11
_atom_site_aniso_U_22
_atom_site_aniso_U_33
_atom_site_aniso_U_23
_atom_site_aniso_U_13
_atom_site_aniso_U_12
N24 0.0565(14) 0.0463(13) 0.0562(15) 0.0109(11) 0.0077(11) 0.0021(10)
N9 0.0578(14) 0.0482(13) 0.0469(13) 0.0064(10) 0.0028(10) 0.0007(11)
N2 0.0575(14) 0.0465(13) 0.0534(14) 0.0037(11) -0.0024(10) -0.0031(11)
N17 0.0741(18) 0.0445(14) 0.0733(18) 0.0013(13) 0.0030(14) 0.0031(12)
N15 0.0744(18) 0.0634(17) 0.0547(15) 0.0037(13) 0.0057(12) 0.0020(14)
C2 0.0441(14) 0.0467(15) 0.0494(15) 0.0040(12) -0.0011(11) -0.0066(11)
C14 0.0463(15) 0.0481(16) 0.0518(16) 0.0053(12) 0.0032(12) -0.0073(12)
C12 0.0463(15) 0.0469(16) 0.0587(18) 0.0086(13) 0.0079(12) -0.0042(12)
C3 0.0515(16) 0.0442(15) 0.0533(16) 0.0007(12) 0.0001(12) -0.0083(12)
C8 0.0476(15) 0.0443(15) 0.0542(16) 0.0055(12) 0.0000(12) -0.0067(12)
C13 0.0494(15) 0.0483(16) 0.0505(16) 0.0048(12) 0.0043(12) -0.0036(12)
C16 0.0491(16) 0.0461(15) 0.0644(19) 0.0106(14) 0.0095(13) -0.0033(12)
C23 0.0422(14) 0.0471(15) 0.0631(18) 0.0131(13) 0.0098(12) -0.0014(12)
C11 0.0651(19) 0.0501(16) 0.0622(19) -0.0039(15) 0.0105(14) 0.0021(14)
C7 0.0546(17) 0.0533(17) 0.067(2) 0.0118(15) 0.0012(14) -0.0009(13)
C18 0.0577(18) 0.0439(16) 0.076(2) 0.0111(15) 0.0116(15) 0.0030(13)
C6 0.0586(19) 0.0455(16) 0.085(2) 0.0045(16) 0.0005(16) -0.0002(14)
C4 0.068(2) 0.0564(18) 0.0583(19) -0.0026(15) 0.0030(14) -0.0047(15)
C22 0.0595(18) 0.072(2) 0.067(2) 0.0162(17) 0.0065(15) 0.0015(16)
C5 0.065(2) 0.0522(18) 0.079(2) -0.0121(16) 0.0073(16) -0.0037(15)
C21 0.059(2) 0.081(3) 0.085(3) 0.033(2) 0.0085(17) 0.0073(18)
C10 0.081(2) 0.070(2) 0.0554(19) -0.0067(16) 0.0048(16) 0.0039(18)
C20 0.066(2) 0.064(2) 0.114(4) 0.038(2) 0.016(2) 0.0168(18)
C19 0.092(3) 0.0451(18) 0.106(3) 0.0080(19) 0.015(2) 0.0074(17)
O1 0.123(5) 0.047(3) 0.040(2) 0.0014(19) 0.007(3) 0.008(3)
O2 0.106(5) 0.068(3) 0.045(3) -0.002(2) 0.006(3) 0.006(4)

loop_
_atom_type_symbol
_atom_type_description
_atom_type_scat_dispersion_real
_atom_type_scat_dispersion_imag
_atom_type_scat_source
C C 0.0181 0.0091 'International Tables Vol C Tables 4.2.6.8 and 6.1.1.4'
H H 0.0000 0.0000 'International Tables Vol C Tables 4.2.6.8 and 6.1.1.4'
N N 0.0311 0.0180 'International Tables Vol C Tables 4.2.6.8 and 6.1.1.4'
O O 0.0492 0.0322 'International Tables Vol C Tables 4.2.6.8 and 6.1.1.4'

loop_
_geom_angle_atom_site_label_1
_geom_angle_atom_site_label_2
_geom_angle_atom_site_label_3
_geom_angle
_geom_angle_site_symmetry_1
_geom_angle_site_symmetry_3
_geom_angle_publ_flag
C16 N24 C23 105.7(3) . . ?
C2 N9 H9 126.4 . . ?
C2 N9 C8 107.2(2) . . ?
C8 N9 H9 126.4 . . ?
C2 N2 C3 105.2(2) . . ?
C16 N17 H17 126.9 . . ?
C16 N17 C18 106.2(3) . . ?
C18 N17 H17 126.9 . . ?
C10 N15 C14 116.5(3) . . ?
N9 C2 C14 122.3(3) . . ?
N2 C2 N9 112.8(3) . . ?
N2 C2 C14 124.8(3) . . ?
N15 C14 C2 117.6(3) . . ?
N15 C14 C13 121.7(3) . . ?
C13 C14 C2 120.7(3) . . ?
C13 C12 C16 120.9(3) . . ?
C11 C12 C13 119.3(3) . . ?
C11 C12 C16 119.8(3) . . ?
N2 C3 C8 109.2(3) . . ?
C4 C3 N2 130.5(3) . . ?
C4 C3 C8 120.3(3) . . ?
N9 C8 C3 105.5(2) . . ?
N9 C8 C7 132.4(3) . . ?
C7 C8 C3 122.1(3) . . ?
C14 C13 H13 120.3 . . ?
C12 C13 C14 119.4(3) . . ?
C12 C13 H13 120.3 . . ?
N24 C16 C12 124.3(3) . . ?
N17 C16 N24 112.7(3) . . ?
N17 C16 C12 123.0(3) . . ?
N24 C23 C22 130.9(3) . . ?
C18 C23 N24 107.5(3) . . ?
C18 C23 C22 121.6(3) . . ?
C12 C11 H11 121.0 . . ?
C12 C11 C10 118.0(3) . . ?
C10 C11 H11 121.0 . . ?
C8 C7 H7 121.5 . . ?
C6 C7 C8 117.0(3) . . ?
C6 C7 H7 121.5 . . ?
N17 C18 C23 108.0(3) . . ?
N17 C18 C19 131.6(4) . . ?
C23 C18 C19 120.5(4) . . ?
C7 C6 H6 119.4 . . ?
C7 C6 C5 121.2(3) . . ?
C5 C6 H6 119.4 . . ?
C3 C4 H4 121.3 . . ?
C5 C4 C3 117.3(3) . . ?
C5 C4 H4 121.3 . . ?
C23 C22 H22 121.7 . . ?
C21 C22 C23 116.7(4) . . ?
C21 C22 H22 121.7 . . ?
C6 C5 H5 119.0 . . ?
C4 C5 C6 122.0(3) . . ?
C4 C5 H5 119.0 . . ?
C22 C21 H21 119.1 . . ?
C22 C21 C20 121.9(4) . . ?
C20 C21 H21 119.1 . . ?
N15 C10 C11 125.1(3) . . ?
N15 C10 H10 117.5 . . ?
C11 C10 H10 117.5 . . ?
C21 C20 H20 119.0 . . ?
C19 C20 C21 122.0(3) . . ?
C19 C20 H20 119.0 . . ?
C18 C19 H19 121.3 . . ?
C20 C19 C18 117.4(4) . . ?
C20 C19 H19 121.3 . . ?
H1A O1 H1B 104.6 . . ?
H2A O2 H2B 104.5 . . ?

loop_
_geom_bond_atom_site_label_1
_geom_bond_atom_site_label_2
_geom_bond_distance
_geom_bond_site_symmetry_2
_geom_bond_publ_flag
N24 C16 1.338(4) . ?
N24 C23 1.387(4) . ?
N9 H9 0.8600 . ?
N9 C2 1.353(4) . ?
N9 C8 1.374(4) . ?
N2 C2 1.319(4) . ?
N2 C3 1.389(4) . ?
N17 H17 0.8600 . ?
N17 C16 1.335(4) . ?
N17 C18 1.371(5) . ?
N15 C14 1.357(4) . ?
N15 C10 1.334(5) . ?
C2 C14 1.468(4) . ?
C14 C13 1.390(4) . ?
C12 C13 1.377(4) . ?
C12 C16 1.474(4) . ?
C12 C11 1.364(5) . ?
C3 C8 1.402(4) . ?
C3 C4 1.387(5) . ?
C8 C7 1.383(4) . ?
C13 H13 0.9300 . ?
C23 C18 1.384(5) . ?
C23 C22 1.391(5) . ?
C11 H11 0.9300 . ?
C11 C10 1.370(5) . ?
C7 H7 0.9300 . ?
C7 C6 1.376(5) . ?
C18 C19 1.406(5) . ?
C6 H6 0.9300 . ?
C6 C5 1.395(5) . ?
C4 H4 0.9300 . ?
C4 C5 1.375(5) . ?
C22 H22 0.9300 . ?
C22 C21 1.376(5) . ?
C5 H5 0.9300 . ?
C21 H21 0.9300 . ?
C21 C20 1.382(7) . ?
C10 H10 0.9300 . ?
C20 H20 0.9300 . ?
C20 C19 1.354(7) . ?
C19 H19 0.9300 . ?
O1 H1A 0.8483 . ?
O1 H1B 0.8501 . ?
O2 H2A 0.8487 . ?
O2 H2B 0.8510 . ?

loop_
_geom_torsion_atom_site_label_1
_geom_torsion_atom_site_label_2
_geom_torsion_atom_site_label_3
_geom_torsion_atom_site_label_4
_geom_torsion
_geom_torsion_site_symmetry_1
_geom_torsion_site_symmetry_2
_geom_torsion_site_symmetry_3
_geom_torsion_site_symmetry_4
_geom_torsion_publ_flag
N24 C23 C18 N17 0.5(3) . . . . ?
N24 C23 C18 C19 -179.7(3) . . . . ?
N24 C23 C22 C21 179.8(3) . . . . ?
N9 C2 C14 N15 -13.1(4) . . . . ?
N9 C2 C14 C13 167.8(3) . . . . ?
N9 C8 C7 C6 -178.4(3) . . . . ?
N2 C2 C14 N15 167.0(3) . . . . ?
N2 C2 C14 C13 -12.1(4) . . . . ?
N2 C3 C8 N9 -0.2(3) . . . . ?
N2 C3 C8 C7 -179.2(3) . . . . ?
N2 C3 C4 C5 178.0(3) . . . . ?
N17 C18 C19 C20 179.8(4) . . . . ?
N15 C14 C13 C12 -1.3(4) . . . . ?
C2 N9 C8 C3 0.2(3) . . . . ?
C2 N9 C8 C7 178.9(3) . . . . ?
C2 N2 C3 C8 0.2(3) . . . . ?
C2 N2 C3 C4 -179.5(3) . . . . ?
C2 C14 C13 C12 177.8(3) . . . . ?
C14 N15 C10 C11 -1.0(5) . . . . ?
C12 C11 C10 N15 -0.6(6) . . . . ?
C3 N2 C2 N9 -0.1(3) . . . . ?
C3 N2 C2 C14 179.8(2) . . . . ?
C3 C8 C7 C6 0.2(4) . . . . ?
C3 C4 C5 C6 2.2(5) . . . . ?
C8 N9 C2 N2 -0.1(3) . . . . ?
C8 N9 C2 C14 -180.0(2) . . . . ?
C8 C3 C4 C5 -1.7(4) . . . . ?
C8 C7 C6 C5 0.2(5) . . . . ?
C13 C12 C16 N24 -15.2(4) . . . . ?
C13 C12 C16 N17 164.9(3) . . . . ?
C13 C12 C11 C10 1.2(5) . . . . ?
C16 N24 C23 C18 -0.3(3) . . . . ?
C16 N24 C23 C22 179.6(3) . . . . ?
C16 N17 C18 C23 -0.5(4) . . . . ?
C16 N17 C18 C19 179.7(4) . . . . ?
C16 C12 C13 C14 178.6(3) . . . . ?
C16 C12 C11 C10 -177.7(3) . . . . ?
C23 N24 C16 N17 0.0(3) . . . . ?
C23 N24 C16 C12 180.0(3) . . . . ?
C23 C18 C19 C20 0.0(6) . . . . ?
C23 C22 C21 C20 -0.3(5) . . . . ?
C11 C12 C13 C14 -0.3(4) . . . . ?
C11 C12 C16 N24 163.8(3) . . . . ?
C11 C12 C16 N17 -16.2(4) . . . . ?
C7 C6 C5 C4 -1.4(5) . . . . ?
C18 N17 C16 N24 0.3(4) . . . . ?
C18 N17 C16 C12 -179.7(3) . . . . ?
C18 C23 C22 C21 -0.3(5) . . . . ?
C4 C3 C8 N9 179.5(3) . . . . ?
C4 C3 C8 C7 0.6(4) . . . . ?
C22 C23 C18 N17 -179.4(3) . . . . ?
C22 C23 C18 C19 0.4(5) . . . . ?
C22 C21 C20 C19 0.7(6) . . . . ?
C21 C20 C19 C18 -0.6(6) . . . . ?
C10 N15 C14 C2 -177.2(3) . . . . ?
C10 N15 C14 C13 1.9(4) . . . . ?

loop_
_smtbx_masks_void_nr
_smtbx_masks_void_average_x
_smtbx_masks_void_average_y
_smtbx_masks_void_average_z
_smtbx_masks_void_volume
_smtbx_masks_void_count_electrons
_smtbx_masks_void_content
1 -0.131 0.000 0.000 53.2 11.2 ?
2 0.010 0.500 0.500 53.2 11.2 ?
